data_1537323
loop_
_publ_author_name
'Ganglberger, E.'

_publ_section_title
;
 Die Kristallstruktur von Nb5 Cu4 Si4
;
_journal_name_full 'Monatshefte fuer Chemie (-108,1977)'
_journal_page_first 549
_journal_page_last 556
_journal_volume 99
_journal_year 1968
_chemical_formula_sum 'Cu4 Nb5 Si4'
_chemical_name_systematic 'Nb5 Cu4 Si4'
_space_group_IT_number 87
_symmetry_space_group_name_Hall '-I 4'
_symmetry_space_group_name_H-M 'I 4/m'
_cell_angle_alpha 90
_cell_angle_beta 90
_cell_angle_gamma 90
_cell_formula_units_Z 2
_cell_length_a 10.1908
_cell_length_b 10.1908
_cell_length_c 3.6004
_cell_volume 373.910
_citation_journal_id_ASTM MOCHAP
_cod_data_source_file Ganglberger_MOCHAP_1968_953.cif
_cod_data_source_block Cu4Nb5Si4
_cod_original_cell_volume 373.9102
_cod_database_code 1537323

loop_
_symmetry_equiv_pos_as_xyz
x,y,z
-y,x,z
-x,-y,z
y,-x,z
-x,-y,-z
y,-x,-z
x,y,-z
-y,x,-z
x+1/2,y+1/2,z+1/2
-y+1/2,x+1/2,z+1/2
-x+1/2,-y+1/2,z+1/2
y+1/2,-x+1/2,z+1/2
-x+1/2,-y+1/2,-z+1/2
y+1/2,-x+1/2,-z+1/2
x+1/2,y+1/2,-z+1/2
-y+1/2,x+1/2,-z+1/2

loop_
_atom_site_label
_atom_site_type_symbol
_atom_site_fract_x
_atom_site_fract_y
_atom_site_fract_z
_atom_site_occupancy
_atom_site_U_iso_or_equiv
Si1 Si 0.4404 0.2481 0 1 0.0
Cu1 Cu 0.08164 0.39695 0 1 0.0
Nb1 Nb 0.19576 0.12863 0 1 0.0
Nb2 Nb 0 0 0.5 1 0.0
